data_8103628
loop_
_publ_author_name
'Jarchow, O.'

_publ_section_title
;
 Atomanordnung und Strukturverfeinerung von Cancrinit
;
_journal_name_full
;
Zeitschrift fuer Kristallographie, Kristallgeometrie, Kristallphysik, 
Kristallchemie (-144,1977)
;
_journal_page_first 407
_journal_page_last 422
_journal_volume 122
_journal_year 1965
_chemical_formula_sum 'C H4 Al6 Ca Na6 O29 Si6'
_chemical_name_systematic 'Na6 (Al6 Si6 O24) (Ca C O3) (H2 O)2'
_space_group_IT_number 173
_symmetry_space_group_name_Hall 'P 6c'
_symmetry_space_group_name_H-M 'P 63'
_cell_angle_alpha 90
_cell_angle_beta 90
_cell_angle_gamma 120
_cell_formula_units_Z 1
_cell_length_a 12.75
_cell_length_b 12.75
_cell_length_c 5.14
_cell_volume 723.626
_citation_journal_id_ASTM ZEKGAX
_cod_data_source_file Jarchow_ZEKGAX_1965_1164.cif
_cod_data_source_block C1H4Al6Ca1Na6O29Si6
_cod_original_cell_volume 723.6259
_cod_original_formula_sum 'C1 H4 Al6 Ca1 Na6 O29 Si6'
_cod_database_code 8103628

loop_
_symmetry_equiv_pos_as_xyz
x,y,z
x-y,x,z+1/2
-y,x-y,z
-x,-y,z+1/2
-x+y,-x,z
y,-x+y,z+1/2

loop_
_atom_site_label
_atom_site_type_symbol
_atom_site_fract_x
_atom_site_fract_y
_atom_site_fract_z
_atom_site_occupancy
_atom_site_U_iso_or_equiv
Ca1 Ca+2 0.1232 0.2486 0.292 0.125 0.0
O4 O-2 0.315 0.3587 0.0407 1 0.0
Al1 Al+3 0.3272 0.4101 0.7508 1 0.0
Si1 Si+4 0.075 0.4124 0.75 1 0.0
C1 C+4 0 0 0.684 0.5 0.0
Na2 Na+1 0.6667 0.3333 0.144 0.75 0.0
O6 O-2 0.615 0.313 0.649 0.333 0.0
O3 O-2 0.0269 0.3485 0.0619 1 0.0
O5 O-2 0.0584 0.12 0.6857 0.5 0.0
Na1 Na+1 0.1232 0.2486 0.292 0.75 0.0
O2 O-2 0.1141 0.5623 0.7229 1 0.0
Ca2 Ca+2 0.6667 0.3333 0.144 0.125 0.0
O1 O-2 0.2039 0.4045 0.6589 1 0.0
